data_7232542
loop_
_publ_author_name
'Tan, Siew San'
'Yanagisawa, Susumu'
'Inagaki, Kouji'
'Kassim, Mohammad B.'
'Morikawa, Yoshitada'

_publ_section_title
;
 Experimental and computational studies on ruthenium(ii) bis-diimine
 complexes of N,N'-chelate ligands: the origin of changes in absorption
 spectra upon oxidation and reduction.
;
_journal_issue 15
_journal_name_full 'Physical chemistry chemical physics : PCCP'
_journal_page_first 7973
_journal_page_last 7988
_journal_paper_doi 10.1039/c8cp05016c
_journal_volume 21
_journal_year 2019
_chemical_formula_moiety 'C20 H13 Br N4 O S'
_chemical_formula_sum 'C20 H13 Br N4 O S'
_chemical_formula_weight 437.30
_chemical_name_systematic
;
 Para-bromobenzoyl-N'(1,10-phenanthrolin-5-yl)-thiourea
;
_space_group_crystal_system triclinic
_space_group_IT_number 2
_space_group_name_Hall '-P 1'
_space_group_name_H-M_alt 'P -1'
_symmetry_space_group_name_Hall '-P 1'
_symmetry_space_group_name_H-M 'P -1'
_atom_sites_solution_hydrogens mixed
_atom_sites_solution_primary direct
_atom_sites_solution_secondary difmap
_audit_creation_method SHELXL-2013
_audit_update_record
;
2018-07-13 deposited with the CCDC.    2019-03-22 downloaded from the CCDC.
;
_cell_angle_alpha 71.714(6)
_cell_angle_beta 80.483(7)
_cell_angle_gamma 80.791(7)
_cell_formula_units_Z 2
_cell_length_a 8.8883(9)
_cell_length_b 9.4264(9)
_cell_length_c 12.0358(12)
_cell_measurement_reflns_used 3351
_cell_measurement_temperature 296(2)
_cell_measurement_theta_max 25.1
_cell_measurement_theta_min 3.0
_cell_volume 937.99(16)
_computing_cell_refinement 'SAINT (Bruker, 2009)'
_computing_data_collection 'SMART (Bruker, 2009)'
_computing_data_reduction SAINT
_computing_molecular_graphics
;
'SHELXT and PLATON (Spek, 2009)'
;
_computing_structure_refinement 'SHELXL-2013 (Sheldrick, 2013)'
_computing_structure_solution 'SHELXL-2013 (Sheldrick, 2013)'
_diffrn_ambient_temperature 296(2)
_diffrn_detector_area_resol_mean 83.66
_diffrn_measured_fraction_theta_full 0.975
_diffrn_measured_fraction_theta_max 0.991
_diffrn_measurement_device_type
;
'Bruker SMART APEX CCD area-detector diffractometer'
;
_diffrn_measurement_method '\w scan'
_diffrn_radiation_type MoK\a
_diffrn_radiation_wavelength 0.71073
_diffrn_reflns_av_R_equivalents 0.0620
_diffrn_reflns_av_unetI/netI 0.0520
_diffrn_reflns_Laue_measured_fraction_full 0.975
_diffrn_reflns_Laue_measured_fraction_max 0.991
_diffrn_reflns_limit_h_max 10
_diffrn_reflns_limit_h_min -10
_diffrn_reflns_limit_k_max 11
_diffrn_reflns_limit_k_min -11
_diffrn_reflns_limit_l_max 14
_diffrn_reflns_limit_l_min -14
_diffrn_reflns_number 13628
_diffrn_reflns_point_group_measured_fraction_full 0.975
_diffrn_reflns_point_group_measured_fraction_max 0.991
_diffrn_reflns_theta_full 25.242
_diffrn_reflns_theta_max 25.111
_diffrn_reflns_theta_min 3.080
_diffrn_source 'fine-focus sealed tube'
_exptl_absorpt_coefficient_mu 2.320
_exptl_absorpt_correction_T_max 0.933
_exptl_absorpt_correction_T_min 0.562
_exptl_absorpt_correction_type multi-scan
_exptl_absorpt_process_details 'SADABS (Bruker, 2009)'
_exptl_crystal_colour yellow
_exptl_crystal_density_diffrn 1.548
_exptl_crystal_density_meas ?
_exptl_crystal_density_method 'not measured'
_exptl_crystal_description plate
_exptl_crystal_F_000 440
_exptl_crystal_recrystallization_method 'Re-crystallisation from solvent: Ethanol and Acetone'
_exptl_crystal_size_max 0.280
_exptl_crystal_size_mid 0.220
_exptl_crystal_size_min 0.030
_refine_diff_density_max 0.325
_refine_diff_density_min -0.402
_refine_diff_density_rms 0.057
_refine_ls_extinction_coef 0.067(5)
_refine_ls_extinction_method none
_refine_ls_goodness_of_fit_ref 1.004
_refine_ls_hydrogen_treatment mixed
_refine_ls_matrix_type full
_refine_ls_number_parameters 269
_refine_ls_number_reflns 3321
_refine_ls_number_restraints 0
_refine_ls_restrained_S_all 1.004
_refine_ls_R_factor_all 0.0760
_refine_ls_R_factor_gt 0.0380
_refine_ls_shift/su_max 0.001
_refine_ls_shift/su_mean 0.000
_refine_ls_structure_factor_coef Fsqd
_refine_ls_weighting_details 'w=1/[\s^2^(Fo^2^)+(0.0339P)^2^+0.1998P] where P=(Fo^2^+2Fc^2^)/3'
_refine_ls_weighting_scheme calc
_refine_ls_wR_factor_gt 0.0711
_refine_ls_wR_factor_ref 0.0822
_reflns_Friedel_coverage 0.000
_reflns_number_gt 2224
_reflns_number_total 3351
_reflns_threshold_expression 'I > 2\s(I)'
_cod_data_source_file c8cp05016c2.cif
_cod_data_source_block mk47_p1bar
_cod_depositor_comments
;
The following automatic conversions were performed:

'_exptl_crystal_density_meas' value 'not measured' was changed to '?'
- the value is perceived as not measured.

Automatic conversion script
Id: cif_fix_values 4973 2017-02-22 13:04:09Z antanas 

 Adding full bibliography for 7232542.cif.
;
_cod_database_code 7232542
_shelxl_version_number 2013-4
_shelx_space_group_comment
;
The symmetry employed for this shelxl refinement is uniquely defined
by the following loop, which should always be used as a source of
symmetry information in preference to the above space-group names.
They are only intended as comments.
;

loop_
_space_group_symop_operation_xyz
'x, y, z'
'-x, -y, -z'

loop_
_atom_site_label
_atom_site_type_symbol
_atom_site_fract_x
_atom_site_fract_y
_atom_site_fract_z
_atom_site_U_iso_or_equiv
_atom_site_adp_type
_atom_site_occupancy
_atom_site_site_symmetry_order
_atom_site_calc_flag
_atom_site_refinement_flags_posn
_atom_site_refinement_flags_adp
Br1 Br 1.09606(5) -0.01719(5) -0.27148(3) 0.06624(18) Uani 1 1 d . .
S1 S 0.27019(10) 0.29272(11) 0.18928(8) 0.0531(3) Uani 1 1 d . .
O1A O 0.7678(2) 0.3921(3) 0.10221(19) 0.0479(6) Uani 1 1 d . .
N1 N 0.5527(3) 0.3079(3) 0.0797(3) 0.0411(8) Uani 1 1 d . .
N2 N 0.5048(3) 0.3857(3) 0.2464(2) 0.0418(7) Uani 1 1 d . .
N3 N 0.4361(3) 0.2404(3) 0.6760(2) 0.0429(7) Uani 1 1 d . .
N4 N 0.2197(3) 0.4839(3) 0.6711(2) 0.0401(7) Uani 1 1 d . .
C1 C 0.7956(3) 0.2409(3) -0.0265(2) 0.0324(7) Uani 1 1 d . .
C2 C 0.7486(4) 0.1150(4) -0.0400(3) 0.0424(8) Uani 1 1 d . .
H2 H 0.6553 0.0829 -0.0006 0.051 Uiso 1 1 calc R U
C3 C 0.8381(4) 0.0366(4) -0.1109(3) 0.0459(9) Uani 1 1 d . .
H3 H 0.8065 -0.0484 -0.1193 0.055 Uiso 1 1 calc R U
C4 C 0.9750(4) 0.0862(4) -0.1689(3) 0.0398(8) Uani 1 1 d . .
C5 C 1.0264(4) 0.2097(4) -0.1565(3) 0.0441(8) Uani 1 1 d . .
H5 H 1.1201 0.2409 -0.1959 0.053 Uiso 1 1 calc R U
C6 C 0.9355(4) 0.2867(4) -0.0839(3) 0.0420(8) Uani 1 1 d . .
H6 H 0.9689 0.3699 -0.0737 0.050 Uiso 1 1 calc R U
C7 C 0.7069(4) 0.3219(3) 0.0563(3) 0.0356(7) Uani 1 1 d . .
C8 C 0.4483(3) 0.3333(3) 0.1731(3) 0.0333(7) Uani 1 1 d . .
C16 C 0.5408(4) 0.1238(4) 0.6774(3) 0.0534(9) Uani 1 1 d . .
H16 H 0.5673 0.0615 0.7500 0.064 Uiso 1 1 calc R U
C15 C 0.6139(4) 0.0889(4) 0.5760(3) 0.0560(10) Uani 1 1 d . .
H15 H 0.6862 0.0047 0.5812 0.067 Uiso 1 1 calc R U
C14 C 0.5773(4) 0.1806(4) 0.4686(3) 0.0471(9) Uani 1 1 d . .
H14 H 0.6256 0.1597 0.3999 0.057 Uiso 1 1 calc R U
C13 C 0.4225(3) 0.4059(3) 0.3539(3) 0.0352(8) Uani 1 1 d . .
C12 C 0.3083(4) 0.5196(4) 0.3523(3) 0.0410(8) Uani 1 1 d . .
H12 H 0.2791 0.5818 0.2805 0.049 Uiso 1 1 calc R U
C11 C 0.1117(4) 0.6600(4) 0.4608(3) 0.0486(9) Uani 1 1 d . .
H11 H 0.0753 0.7198 0.3909 0.058 Uiso 1 1 calc R U
C10 C 0.0483(4) 0.6835(4) 0.5647(3) 0.0504(9) Uani 1 1 d . .
H10 H -0.0333 0.7582 0.5671 0.060 Uiso 1 1 calc R U
C9 C 0.1064(4) 0.5954(4) 0.6669(3) 0.0455(9) Uani 1 1 d . .
H9 H 0.0637 0.6152 0.7372 0.055 Uiso 1 1 calc R U
C20 C 0.4674(3) 0.3057(3) 0.4623(3) 0.0356(8) Uani 1 1 d . .
C19 C 0.3975(3) 0.3307(3) 0.5703(3) 0.0333(7) Uani 1 1 d . .
C18 C 0.2797(3) 0.4568(3) 0.5682(3) 0.0317(7) Uani 1 1 d . .
C17 C 0.2322(3) 0.5451(3) 0.4592(3) 0.0368(8) Uani 1 1 d . .
H1A H 0.516(3) 0.283(3) 0.041(3) 0.029(10) Uiso 1 1 d . .
H2A H 0.590(4) 0.410(4) 0.230(3) 0.062(13) Uiso 1 1 d . .

loop_
_atom_site_aniso_label
_atom_site_aniso_U_11
_atom_site_aniso_U_22
_atom_site_aniso_U_33
_atom_site_aniso_U_23
_atom_site_aniso_U_13
_atom_site_aniso_U_12
Br1 0.0768(3) 0.0661(3) 0.0522(3) -0.0328(2) 0.0003(2) 0.0250(2)
S1 0.0403(5) 0.0756(7) 0.0584(6) -0.0449(5) 0.0029(4) -0.0083(5)
O1A 0.0450(14) 0.0655(16) 0.0446(14) -0.0351(13) 0.0017(11) -0.0086(12)
N1 0.0407(19) 0.059(2) 0.0348(17) -0.0307(15) -0.0060(14) -0.0017(14)
N2 0.0368(18) 0.062(2) 0.0353(17) -0.0289(14) 0.0043(14) -0.0119(15)
N3 0.0486(17) 0.0441(17) 0.0350(17) -0.0124(14) -0.0079(13) 0.0016(14)
N4 0.0376(16) 0.0522(17) 0.0330(16) -0.0211(13) 0.0011(12) -0.0011(13)
C1 0.0344(18) 0.0379(18) 0.0266(17) -0.0130(14) -0.0054(14) -0.0006(14)
C2 0.0396(19) 0.050(2) 0.042(2) -0.0251(17) 0.0018(16) -0.0031(16)
C3 0.052(2) 0.043(2) 0.049(2) -0.0243(17) -0.0066(18) -0.0018(17)
C4 0.043(2) 0.044(2) 0.0301(18) -0.0163(15) -0.0042(15) 0.0118(16)
C5 0.0366(19) 0.052(2) 0.041(2) -0.0161(17) 0.0041(15) -0.0014(16)
C6 0.043(2) 0.044(2) 0.042(2) -0.0193(16) -0.0019(16) -0.0041(16)
C7 0.041(2) 0.0417(19) 0.0254(17) -0.0132(15) -0.0046(14) -0.0005(15)
C8 0.0369(18) 0.0370(18) 0.0273(17) -0.0150(14) -0.0033(14) 0.0024(14)
C16 0.061(2) 0.050(2) 0.047(2) -0.0118(18) -0.0143(19) 0.0038(19)
C15 0.059(2) 0.046(2) 0.064(3) -0.022(2) -0.011(2) 0.0086(18)
C14 0.045(2) 0.051(2) 0.052(2) -0.0298(19) 0.0014(17) -0.0015(17)
C13 0.0373(19) 0.049(2) 0.0275(18) -0.0230(16) 0.0018(14) -0.0111(16)
C12 0.045(2) 0.054(2) 0.0291(18) -0.0180(16) -0.0082(15) -0.0022(17)
C11 0.057(2) 0.051(2) 0.036(2) -0.0138(17) -0.0124(17) 0.0075(17)
C10 0.046(2) 0.056(2) 0.052(2) -0.0276(19) -0.0048(18) 0.0103(17)
C9 0.043(2) 0.056(2) 0.042(2) -0.0280(18) 0.0046(17) -0.0011(17)
C20 0.0347(18) 0.0414(19) 0.0374(19) -0.0221(15) -0.0009(14) -0.0063(15)
C19 0.0346(18) 0.0404(18) 0.0301(18) -0.0165(15) -0.0008(14) -0.0099(14)
C18 0.0324(18) 0.0369(18) 0.0301(18) -0.0142(14) -0.0017(14) -0.0096(14)
C17 0.0382(19) 0.0424(19) 0.0338(19) -0.0186(15) -0.0017(15) -0.0043(15)

loop_
_atom_type_symbol
_atom_type_description
_atom_type_scat_dispersion_real
_atom_type_scat_dispersion_imag
_atom_type_scat_source
C C 0.0033 0.0016 'International Tables Vol C Tables 4.2.6.8 and 6.1.1.4'
H H 0.0000 0.0000 'International Tables Vol C Tables 4.2.6.8 and 6.1.1.4'
Br Br -0.2901 2.4595 'International Tables Vol C Tables 4.2.6.8 and 6.1.1.4'
N N 0.0061 0.0033 'International Tables Vol C Tables 4.2.6.8 and 6.1.1.4'
O O 0.0106 0.0060 'International Tables Vol C Tables 4.2.6.8 and 6.1.1.4'
S S 0.1246 0.1234 'International Tables Vol C Tables 4.2.6.8 and 6.1.1.4'

loop_
_geom_angle_atom_site_label_1
_geom_angle_atom_site_label_2
_geom_angle_atom_site_label_3
_geom_angle
C7 N1 C8 129.0(3)
C7 N1 H1A 120(2)
C8 N1 H1A 111(3)
C8 N2 C13 124.6(3)
C8 N2 H2A 120(3)
C13 N2 H2A 116(3)
C16 N3 C19 118.1(3)
C9 N4 C18 117.0(3)
C2 C1 C7 122.2(3)
C6 C1 C2 119.3(3)
C6 C1 C7 118.3(3)
C1 C2 H2 119.6
C3 C2 C1 120.9(3)
C3 C2 H2 119.6
C2 C3 H3 120.6
C4 C3 C2 118.8(3)
C4 C3 H3 120.6
C3 C4 Br1 119.1(2)
C3 C4 C5 122.0(3)
C5 C4 Br1 118.9(2)
C4 C5 H5 120.8
C4 C5 C6 118.5(3)
C6 C5 H5 120.8
C1 C6 C5 120.5(3)
C1 C6 H6 119.7
C5 C6 H6 119.7
O1A C7 N1 122.4(3)
O1A C7 C1 122.3(3)
N1 C7 C1 115.2(3)
N1 C8 S1 119.9(2)
N2 C8 S1 124.9(2)
N2 C8 N1 115.2(3)
N3 C16 H16 118.2
N3 C16 C15 123.5(3)
C15 C16 H16 118.2
C16 C15 H15 120.6
C14 C15 C16 118.8(3)
C14 C15 H15 120.6
C15 C14 H14 120.0
C15 C14 C20 119.9(3)
C20 C14 H14 120.0
C12 C13 N2 120.6(3)
C12 C13 C20 121.2(3)
C20 C13 N2 118.1(3)
C13 C12 H12 119.7
C13 C12 C17 120.7(3)
C17 C12 H12 119.7
C10 C11 H11 120.2
C10 C11 C17 119.6(3)
C17 C11 H11 120.2
C11 C10 H10 120.4
C11 C10 C9 119.1(3)
C9 C10 H10 120.4
N4 C9 C10 124.0(3)
N4 C9 H9 118.0
C10 C9 H9 118.0
C14 C20 C13 123.2(3)
C14 C20 C19 117.2(3)
C19 C20 C13 119.6(3)
N3 C19 C20 122.4(3)
N3 C19 C18 118.4(3)
C20 C19 C18 119.2(3)
N4 C18 C19 118.6(3)
N4 C18 C17 122.8(3)
C17 C18 C19 118.6(3)
C11 C17 C12 122.2(3)
C11 C17 C18 117.3(3)
C18 C17 C12 120.5(3)

loop_
_geom_bond_atom_site_label_1
_geom_bond_atom_site_label_2
_geom_bond_distance
Br1 C4 1.900(3)
S1 C8 1.654(3)
O1A C7 1.216(3)
N1 C7 1.372(4)
N1 C8 1.391(4)
N1 H1A 0.72(3)
N2 C8 1.331(4)
N2 C13 1.430(4)
N2 H2A 0.80(3)
N3 C16 1.320(4)
N3 C19 1.353(4)
N4 C9 1.329(4)
N4 C18 1.349(3)
C1 C2 1.383(4)
C1 C6 1.383(4)
C1 C7 1.491(4)
C2 H2 0.9300
C2 C3 1.374(4)
C3 H3 0.9300
C3 C4 1.372(4)
C4 C5 1.375(4)
C5 H5 0.9300
C5 C6 1.386(4)
C6 H6 0.9300
C16 H16 0.9300
C16 C15 1.393(5)
C15 H15 0.9300
C15 C14 1.368(5)
C14 H14 0.9300
C14 C20 1.396(4)
C13 C12 1.350(4)
C13 C20 1.425(4)
C12 H12 0.9300
C12 C17 1.424(4)
C11 H11 0.9300
C11 C10 1.353(4)
C11 C17 1.398(4)
C10 H10 0.9300
C10 C9 1.379(4)
C9 H9 0.9300
C20 C19 1.417(4)
C19 C18 1.450(4)
C18 C17 1.406(4)

loop_
_geom_torsion_atom_site_label_1
_geom_torsion_atom_site_label_2
_geom_torsion_atom_site_label_3
_geom_torsion_atom_site_label_4
_geom_torsion
Br1 C4 C5 C6 178.4(2)
N2 C13 C12 C17 -176.4(3)
N2 C13 C20 C14 -6.3(4)
N2 C13 C20 C19 174.4(3)
N3 C16 C15 C14 0.8(6)
N3 C19 C18 N4 3.7(4)
N3 C19 C18 C17 -175.9(3)
N4 C18 C17 C12 174.6(3)
N4 C18 C17 C11 -3.6(5)
C1 C2 C3 C4 -0.4(5)
C2 C1 C6 C5 1.5(5)
C2 C1 C7 O1A 152.0(3)
C2 C1 C7 N1 -26.1(4)
C2 C3 C4 Br1 -177.8(2)
C2 C3 C4 C5 1.3(5)
C3 C4 C5 C6 -0.7(5)
C4 C5 C6 C1 -0.7(5)
C6 C1 C2 C3 -0.9(5)
C6 C1 C7 O1A -22.6(5)
C6 C1 C7 N1 159.3(3)
C7 N1 C8 S1 -174.1(3)
C7 N1 C8 N2 3.7(5)
C7 C1 C2 C3 -175.5(3)
C7 C1 C6 C5 176.3(3)
C8 N1 C7 O1A -17.0(5)
C8 N1 C7 C1 161.1(3)
C8 N2 C13 C12 -73.2(4)
C8 N2 C13 C20 108.5(4)
C16 N3 C19 C20 -1.2(5)
C16 N3 C19 C18 178.4(3)
C16 C15 C14 C20 -0.7(5)
C15 C14 C20 C13 -179.6(3)
C15 C14 C20 C19 -0.3(5)
C14 C20 C19 N3 1.3(4)
C14 C20 C19 C18 -178.3(3)
C13 N2 C8 S1 4.1(5)
C13 N2 C8 N1 -173.7(3)
C13 C12 C17 C11 -178.8(3)
C13 C12 C17 C18 3.0(5)
C13 C20 C19 N3 -179.4(3)
C13 C20 C19 C18 1.0(4)
C12 C13 C20 C14 175.5(3)
C12 C13 C20 C19 -3.8(4)
C11 C10 C9 N4 -2.0(5)
C10 C11 C17 C12 -176.9(3)
C10 C11 C17 C18 1.3(5)
C9 N4 C18 C19 -176.6(3)
C9 N4 C18 C17 3.1(4)
C20 C13 C12 C17 1.8(5)
C20 C19 C18 N4 -176.7(3)
C20 C19 C18 C17 3.7(4)
C19 N3 C16 C15 0.1(5)
C19 C18 C17 C12 -5.7(4)
C19 C18 C17 C11 176.0(3)
C18 N4 C9 C10 -0.2(5)
C17 C11 C10 C9 1.4(5)
